data_7231602
loop_
_publ_author_name
'Tan, Huiling'
'Chen, Qibin'
'Sheng, Yujie'
'Li, Xiaoxiao'
'Liu, Honglai'

_publ_section_title
;
 Guest-induced reversible crystal-to-amorphous-to-crystal transformation
 in a Co(ii)-based metal--organic framework
;
_journal_issue 42
_journal_name_full CrystEngComm
_journal_page_first 6828
_journal_paper_doi 10.1039/C8CE01324A
_journal_volume 20
_journal_year 2018
_chemical_formula_moiety '0.5(C58 H46 Co2 N4 O8), 3.5(H2 O)'
_chemical_formula_sum 'C29 H30 Co N2 O7.5'
_chemical_formula_weight 585.48
_space_group_crystal_system monoclinic
_space_group_IT_number 15
_space_group_name_Hall '-C 2yc'
_space_group_name_H-M_alt 'C 1 2/c 1'
_symmetry_space_group_name_Hall '-C 2yc'
_symmetry_space_group_name_H-M 'C 1 2/c 1'
_atom_sites_solution_hydrogens mixed
_atom_sites_solution_primary dual
_audit_creation_date 2017-03-30
_audit_creation_method
;
Olex2 1.2
(compiled 2017.01.04 svn.r3372 for OlexSys, GUI svn.r5324)
;
_audit_update_record
;
2018-02-09 deposited with the CCDC.
2018-10-01 downloaded from the CCDC.
;
_cell_angle_alpha 90
_cell_angle_beta 108.308(7)
_cell_angle_gamma 90
_cell_formula_units_Z 4
_cell_length_a 15.715(7)
_cell_length_b 23.065(9)
_cell_length_c 9.764(4)
_cell_measurement_reflns_used 1867
_cell_measurement_temperature 296(2)
_cell_measurement_theta_max 23.63
_cell_measurement_theta_min 2.36
_cell_volume 3360(2)
_computing_cell_refinement 'SAINT v7.68A (Bruker, 2009)'
_computing_data_reduction 'SAINT v7.68A (Bruker, 2009)'
_computing_molecular_graphics 'Olex2 (Dolomanov et al., 2009)'
_computing_publication_material 'Olex2 (Dolomanov et al., 2009)'
_computing_structure_refinement 'ShelXL (Sheldrick, 2015)'
_computing_structure_solution 'ShelXT (Sheldrick, 2015)'
_diffrn_ambient_temperature 296
_diffrn_measured_fraction_theta_full 0.989
_diffrn_measured_fraction_theta_max 0.973
_diffrn_measurement_device_type 'Bruker APEX-II CCD'
_diffrn_measurement_method '\f and \w scans'
_diffrn_radiation_monochromator graphite
_diffrn_radiation_type MoK\a
_diffrn_radiation_wavelength 0.71073
_diffrn_reflns_av_R_equivalents 0.0970
_diffrn_reflns_av_unetI/netI 0.1008
_diffrn_reflns_Laue_measured_fraction_full 0.989
_diffrn_reflns_Laue_measured_fraction_max 0.973
_diffrn_reflns_limit_h_max 20
_diffrn_reflns_limit_h_min -20
_diffrn_reflns_limit_k_max 27
_diffrn_reflns_limit_k_min -30
_diffrn_reflns_limit_l_max 9
_diffrn_reflns_limit_l_min -12
_diffrn_reflns_number 13526
_diffrn_reflns_point_group_measured_fraction_full 0.989
_diffrn_reflns_point_group_measured_fraction_max 0.973
_diffrn_reflns_theta_full 25.242
_diffrn_reflns_theta_max 27.814
_diffrn_reflns_theta_min 2.819
_diffrn_standards_number 0
_exptl_absorpt_coefficient_mu 0.553
_exptl_absorpt_correction_T_max 0.7456
_exptl_absorpt_correction_T_min 0.6495
_exptl_absorpt_correction_type multi-scan
_exptl_absorpt_process_details
'SADABS-2008/1 (Bruker,2008) was used for absorption correction. wR2(int) was 0.0707 before and 0.0555 after correction. The Ratio of minimum to maximum transmission is 0.8711. The \l/2 correction factor is 0.0015.'
_exptl_crystal_colour red
_exptl_crystal_density_diffrn 1.157
_exptl_crystal_description block
_exptl_crystal_F_000 1220
_exptl_crystal_size_max 0.12
_exptl_crystal_size_mid 0.1
_exptl_crystal_size_min 0.08
_refine_diff_density_max 0.550
_refine_diff_density_min -0.464
_refine_diff_density_rms 0.082
_refine_ls_extinction_method none
_refine_ls_goodness_of_fit_ref 0.884
_refine_ls_hydrogen_treatment constr
_refine_ls_matrix_type fullcycle
_refine_ls_number_parameters 198
_refine_ls_number_reflns 3892
_refine_ls_number_restraints 18
_refine_ls_restrained_S_all 0.899
_refine_ls_R_factor_all 0.1297
_refine_ls_R_factor_gt 0.0606
_refine_ls_shift/su_max 0.000
_refine_ls_shift/su_mean 0.000
_refine_ls_structure_factor_coef Fsqd
_refine_ls_weighting_details 'w=1/[\s^2^(Fo^2^)+(0.1185P)^2^] where P=(Fo^2^+2Fc^2^)/3'
_refine_ls_weighting_scheme calc
_refine_ls_wR_factor_gt 0.1532
_refine_ls_wR_factor_ref 0.1914
_reflns_Friedel_coverage 0.000
_reflns_number_gt 2018
_reflns_number_total 3892
_reflns_threshold_expression 'I > 2\s(I)'
_cod_data_source_file c8ce01324a2.cif
_cod_data_source_block mo_dm17196_0m
_cod_depositor_comments 'Adding full bibliography for 7231602.cif.'
_cod_original_formula_sum 'C29 H30 Co N2 O7.50'
_cod_database_code 7231602
_shelx_shelxl_version_number 2016/6
_shelx_space_group_comment
;
The symmetry employed for this shelxl refinement is uniquely defined
by the following loop, which should always be used as a source of
symmetry information in preference to the above space-group names.
They are only intended as comments.
;
_shelx_estimated_absorpt_t_max 0.957
_shelx_estimated_absorpt_t_min 0.937
_olex2_refinement_description
;
1. Fixed Uiso
 At 1.2 times of:
  All C(H) groups
 At 1.5 times of:
  All O(H,H) groups
2. Uiso/Uaniso restraints and constraints
Uanis(O5) \\sim Ueq, Uanis(O4) \\sim Ueq, Uanis(O3) \\sim Ueq: with sigma of
0.01 and sigma for terminal atoms of 0.02
3. Others
 Fixed Sof: O4(0.5) H4A(0.5) H4B(0.5) O5(0.25) H5A(0.25) H5B(0.25)
4.a Free rotating group:
 O3(H3A,H3B), O4(H4A,H4B), O5(H5A,H5B)
4.b Rotating group:
 O2(H2A,H2B)
4.c Aromatic/amide H refined with riding coordinates:
 C1(H1), C2(H2), C4(H4), C5(H5), C7(H7), C8(H8), C10(H10), C11(H11), C13(H13),
 C14(H14)
;
_olex2_submission_special_instructions 'No special instructions were received'

loop_
_space_group_symop_operation_xyz
'x, y, z'
'-x, y, -z+1/2'
'x+1/2, y+1/2, z'
'-x+1/2, y+1/2, -z+1/2'
'-x, -y, -z'
'x, -y, z-1/2'
'-x+1/2, -y+1/2, -z'
'x+1/2, -y+1/2, z-1/2'

loop_
_atom_site_label
_atom_site_type_symbol
_atom_site_fract_x
_atom_site_fract_y
_atom_site_fract_z
_atom_site_U_iso_or_equiv
_atom_site_adp_type
_atom_site_occupancy
_atom_site_site_symmetry_order
_atom_site_calc_flag
_atom_site_refinement_flags_posn
_atom_site_refinement_flags_adp
_atom_site_refinement_flags_occupancy
Co1 Co 1.000000 0.945840 1.250000 0.0407(3) Uani 1 2 d S T P
O1 O 0.452170 0.528120 0.141490 0.0441(7) Uani 1 1 d . . .
O2 O 0.905100 0.943030 1.353270 0.0533(8) Uani 1 1 d . . .
H2A H 0.849030 0.961750 1.303520 0.080 Uiso 1 1 d GR . .
H2B H 0.921920 0.960900 1.447190 0.080 Uiso 1 1 d GR . .
N1 N 0.913720 0.894970 1.085970 0.0445(8) Uani 1 1 d . . .
C1 C 0.842870 0.921480 0.991340 0.0617(13) Uani 1 1 d . . .
H1 H 0.833377 0.960651 1.003835 0.074 Uiso 1 1 calc R . .
C2 C 0.783970 0.892510 0.876620 0.0602(13) Uani 1 1 d . . .
H2 H 0.736212 0.912438 0.813351 0.072 Uiso 1 1 calc R . .
C3 C 0.795360 0.833860 0.854780 0.0438(10) Uani 1 1 d . . .
C4 C 0.867040 0.807300 0.953450 0.0456(10) Uani 1 1 d . . .
H4 H 0.876612 0.767878 0.944672 0.055 Uiso 1 1 calc R . .
C5 C 0.924920 0.838120 1.065110 0.0474(10) Uani 1 1 d . . .
H5 H 0.973544 0.818955 1.128452 0.057 Uiso 1 1 calc R . .
C6 C 0.734460 0.802680 0.729390 0.0429(10) Uani 1 1 d . . .
C7 C 0.698220 0.830300 0.595870 0.0553(12) Uani 1 1 d . . .
H7 H 0.710651 0.869254 0.586552 0.066 Uiso 1 1 calc R . .
C8 C 0.644190 0.800350 0.477760 0.0515(11) Uani 1 1 d . . .
H8 H 0.622698 0.818981 0.389067 0.062 Uiso 1 1 calc R . .
C9 C 0.621540 0.742550 0.490030 0.0384(9) Uani 1 1 d . . .
C10 C 0.657150 0.715180 0.622360 0.0462(10) Uani 1 1 d . . .
H10 H 0.643199 0.676547 0.632296 0.055 Uiso 1 1 calc R . .
C11 C 0.713070 0.744600 0.739540 0.0478(10) Uani 1 1 d . . .
H11 H 0.736855 0.725240 0.826799 0.057 Uiso 1 1 calc R . .
C12 C 0.560820 0.711080 0.364520 0.0363(9) Uani 1 1 d . . .
C13 C 0.500000 0.739590 0.250000 0.0380(12) Uani 1 2 d S T P
H13 H 0.500002 0.779910 0.250000 0.046 Uiso 1 2 calc RS T P
C14 C 0.560880 0.650640 0.359960 0.0368(9) Uani 1 1 d . . .
H14 H 0.602871 0.630289 0.432611 0.044 Uiso 1 1 calc R . .
C15 C 0.500000 0.620200 0.250000 0.0320(11) Uani 1 2 d S T P
C16 C 0.500000 0.555680 0.250000 0.0354(12) Uani 1 2 d S T P
O3 O 0.722550 1.047000 0.741270 0.231(4) Uani 1 1 d . U .
H3A H 0.705890 1.082220 0.732070 0.346 Uiso 1 1 d G . .
H3B H 0.731480 1.036270 0.827920 0.346 Uiso 1 1 d G . .
O4 O 0.593440 0.857150 1.042200 0.202(6) Uani 0.5 1 d . U .
H4A H 0.584960 0.838510 0.963990 0.303 Uiso 0.5 1 d G . .
H4B H 0.632930 0.839960 1.109950 0.303 Uiso 0.5 1 d G . .
O5 O 0.500000 0.811780 0.750000 0.141(5) Uani 0.5 2 d S TU P
H5A H 0.527780 0.783370 0.799730 0.212 Uiso 0.25 1 d G . .
H5B H 0.528540 0.842970 0.780280 0.212 Uiso 0.25 1 d G . .

loop_
_atom_site_aniso_label
_atom_site_aniso_U_11
_atom_site_aniso_U_22
_atom_site_aniso_U_33
_atom_site_aniso_U_23
_atom_site_aniso_U_13
_atom_site_aniso_U_12
Co1 0.0611(5) 0.0214(4) 0.0254(3) 0.000 -0.0068(3) 0.000
O1 0.0667(17) 0.0232(12) 0.0257(11) -0.0005(9) -0.0092(11) -0.0020(12)
O2 0.0664(18) 0.0536(17) 0.0287(12) -0.0020(11) -0.0013(12) -0.0006(14)
N1 0.061(2) 0.0316(17) 0.0306(14) -0.0059(12) -0.0009(14) -0.0028(14)
C1 0.073(3) 0.037(2) 0.053(2) -0.0113(19) -0.012(2) 0.002(2)
C2 0.067(3) 0.039(2) 0.051(2) -0.0071(18) -0.015(2) 0.000(2)
C3 0.053(2) 0.038(2) 0.0329(18) -0.0073(15) 0.0024(17) -0.0097(17)
C4 0.059(2) 0.0337(19) 0.0350(18) -0.0082(15) 0.0017(17) -0.0064(18)
C5 0.058(2) 0.039(2) 0.0345(19) -0.0051(16) -0.0016(17) -0.0036(18)
C6 0.055(2) 0.035(2) 0.0304(17) -0.0060(15) 0.0004(17) -0.0056(17)
C7 0.074(3) 0.031(2) 0.043(2) -0.0034(16) -0.007(2) -0.0096(19)
C8 0.067(3) 0.036(2) 0.0368(19) 0.0029(16) -0.0063(18) -0.0079(19)
C9 0.047(2) 0.0311(18) 0.0275(16) -0.0028(14) -0.0024(15) -0.0023(16)
C10 0.062(2) 0.0280(18) 0.0349(18) -0.0021(14) -0.0046(17) -0.0074(17)
C11 0.062(2) 0.039(2) 0.0306(17) -0.0004(15) -0.0036(17) -0.0111(18)
C12 0.048(2) 0.0253(17) 0.0266(16) -0.0011(13) -0.0005(15) -0.0018(15)
C13 0.053(3) 0.021(2) 0.029(2) 0.000 -0.002(2) 0.000
C14 0.049(2) 0.0269(17) 0.0248(16) 0.0002(13) -0.0027(15) 0.0018(15)
C15 0.043(3) 0.021(2) 0.026(2) 0.000 0.0007(19) 0.000
C16 0.050(3) 0.021(2) 0.025(2) 0.000 -0.004(2) 0.000
O3 0.115(4) 0.274(9) 0.247(7) 0.071(6) -0.025(5) 0.008(5)
O4 0.175(10) 0.128(9) 0.306(14) 0.029(9) 0.078(10) -0.056(8)
O5 0.126(9) 0.110(9) 0.225(13) 0.000 0.109(10) 0.000

loop_
_atom_type_symbol
_atom_type_description
_atom_type_scat_dispersion_real
_atom_type_scat_dispersion_imag
_atom_type_scat_source
C C 0.0033 0.0016 'International Tables Vol C Tables 4.2.6.8 and 6.1.1.4'
H H 0.0000 0.0000 'International Tables Vol C Tables 4.2.6.8 and 6.1.1.4'
Co Co 0.3494 0.9721 'International Tables Vol C Tables 4.2.6.8 and 6.1.1.4'
N N 0.0061 0.0033 'International Tables Vol C Tables 4.2.6.8 and 6.1.1.4'
O O 0.0106 0.0060 'International Tables Vol C Tables 4.2.6.8 and 6.1.1.4'

loop_
_geom_angle_atom_site_label_1
_geom_angle_atom_site_label_2
_geom_angle_atom_site_label_3
_geom_angle
_geom_angle_site_symmetry_1
_geom_angle_site_symmetry_3
O1 Co1 O1 59.7 4_656 3_556
O2 Co1 O1 94.2 . 3_556
O2 Co1 O1 88.9 2_757 3_556
O2 Co1 O1 88.9 . 4_656
O2 Co1 O1 94.2 2_757 4_656
O2 Co1 O2 176.4 . 2_757
O2 Co1 N1 87.8 2_757 2_757
O2 Co1 N1 90.1 . 2_757
O2 Co1 N1 87.8 . .
O2 Co1 N1 90.1 2_757 .
N1 Co1 O1 153.4 2_757 3_556
N1 Co1 O1 153.4 . 4_656
N1 Co1 O1 94.2 . 3_556
N1 Co1 O1 94.2 2_757 4_656
N1 Co1 N1 112.1 2_757 .
C16 O1 Co1 90.4 . 3_444
Co1 O2 H2A 115.4 . .
Co1 O2 H2B 115.5 . .
H2A O2 H2B 102.8 . .
C1 N1 Co1 117.7 . .
C5 N1 Co1 125.1 . .
C5 N1 C1 117.2 . .
N1 C1 H1 118.8 . .
N1 C1 C2 122.3 . .
C2 C1 H1 118.8 . .
C1 C2 H2 119.7 . .
C1 C2 C3 120.6 . .
C3 C2 H2 119.7 . .
C2 C3 C6 121.2 . .
C4 C3 C2 116.3 . .
C4 C3 C6 122.5 . .
C3 C4 H4 119.5 . .
C3 C4 C5 121.1 . .
C5 C4 H4 119.5 . .
N1 C5 C4 122.5 . .
N1 C5 H5 118.8 . .
C4 C5 H5 118.8 . .
C7 C6 C3 121.1 . .
C11 C6 C3 121.1 . .
C11 C6 C7 117.8 . .
C6 C7 H7 119.6 . .
C8 C7 C6 120.8 . .
C8 C7 H7 119.6 . .
C7 C8 H8 119.6 . .
C7 C8 C9 120.8 . .
C9 C8 H8 119.6 . .
C8 C9 C12 120.8 . .
C10 C9 C8 118.4 . .
C10 C9 C12 120.8 . .
C9 C10 H10 119.6 . .
C11 C10 C9 120.9 . .
C11 C10 H10 119.6 . .
C6 C11 H11 119.4 . .
C10 C11 C6 121.2 . .
C10 C11 H11 119.4 . .
C13 C12 C9 122.3 . .
C13 C12 C14 117.1 . .
C14 C12 C9 120.5 . .
C12 C13 C12 123.4 2_655 .
C12 C13 H13 118.3 2_655 .
C12 C13 H13 118.3 . .
C12 C14 H14 119.2 . .
C15 C14 C12 121.6 . .
C15 C14 H14 119.2 . .
C14 C15 C14 119.0 . 2_655
C14 C15 C16 120.5 2_655 .
C14 C15 C16 120.5 . .
O1 C16 O1 119.5 2_655 .
O1 C16 C15 120.3 . .
O1 C16 C15 120.3 2_655 .
H3A O3 H3B 109.4 . .
H4A O4 H4B 109.5 . .
H5A O5 H5A 79.1 . 2_656
H5A O5 H5B 166.2 . 2_656
H5A O5 H5B 109.5 2_656 2_656
H5A O5 H5B 109.5 . .
H5B O5 H5A 166.2 . 2_656
H5B O5 H5B 64.4 . 2_656

loop_
_geom_bond_atom_site_label_1
_geom_bond_atom_site_label_2
_geom_bond_distance
_geom_bond_site_symmetry_2
Co1 O1 2.1884 4_656
Co1 O1 2.1884 3_556
Co1 O2 2.0469 .
Co1 O2 2.0469 2_757
Co1 N1 2.1014 2_757
Co1 N1 2.1014 .
O1 C16 1.2614 .
O2 H2A 0.9643 .
O2 H2B 0.9635 .
N1 C1 1.3494 .
N1 C5 1.3470 .
C1 H1 0.9300 .
C1 C2 1.3808 .
C2 H2 0.9300 .
C2 C3 1.3898 .
C3 C4 1.3750 .
C3 C6 1.4819 .
C4 H4 0.9300 .
C4 C5 1.3778 .
C5 H5 0.9300 .
C6 C7 1.4012 .
C6 C11 1.3923 .
C7 H7 0.9300 .
C7 C8 1.3831 .
C8 H8 0.9300 .
C8 C9 1.3947 .
C9 C10 1.3881 .
C9 C12 1.4848 .
C10 H10 0.9300 .
C10 C11 1.3821 .
C11 H11 0.9300 .
C12 C13 1.3874 .
C12 C14 1.3948 .
C13 H13 0.9300 .
C14 H14 0.9300 .
C14 C15 1.3841 .
C15 C16 1.4882 .
O3 H3A 0.8496 .
O3 H3B 0.8498 .
O4 H4A 0.8496 .
O4 H4B 0.8497 .
O5 H5A 0.8500 .
O5 H5A 0.8500 2_656
O5 H5B 0.8502 2_656
O5 H5B 0.8502 .

loop_
_geom_hbond_atom_site_label_D
_geom_hbond_atom_site_label_H
_geom_hbond_atom_site_label_A
_geom_hbond_distance_DH
_geom_hbond_distance_HA
_geom_hbond_distance_DA
_geom_hbond_angle_DHA
_geom_hbond_site_symmetry_A
O2 H2A O3 0.96 1.90 2.740 144.4 6_576
O2 H2B O1 0.96 1.82 2.757 162.5 8_567

loop_
_smtbx_masks_void_nr
_smtbx_masks_void_average_x
_smtbx_masks_void_average_y
_smtbx_masks_void_average_z
_smtbx_masks_void_volume
_smtbx_masks_void_count_electrons
1 0.000 0.500 -0.529 303.4 91.0
2 0.500 0.000 -0.529 303.4 91.0
